data_2108698
loop_
_publ_author_name
'Lindenthal, Lorenz'
'Ruh, Thomas'
'Rameshan, Raffael'
'Summerer, Harald'
'Nenning, Andreas'
'Herzig, Christopher'
'L\"offler, Stefan'
'Limbeck, Andreas'
'Opitz, Alexander Karl'
'Blaha, Peter'
'Rameshan, Christoph'

_publ_section_title
;
 Ca-doped rare earth perovskite materials for tailored exsolution of metal
 nanoparticles
;
_journal_issue 6
_journal_name_full 'Acta Crystallographica Section B'
_journal_paper_doi 10.1107/S2052520620013475
_journal_volume 76
_journal_year 2020
_chemical_formula_structural 'Nd0.88 Ca0.12 Fe O3'
_chemical_formula_sum 'Ca0.12 Fe Nd0.88 O3'
_chemical_formula_weight 235.58
_chemical_name_common 'Neodymium calcium ferrite'
_chemical_name_systematic 'Neodymium calcium iron oxide'
_space_group_crystal_system triclinic
_space_group_IT_number 1
_space_group_name_Hall 'P 1'
_space_group_name_H-M_alt 'P 1'
_cell_angle_alpha 90.000000
_cell_angle_beta 88.786474
_cell_angle_gamma 90.000000
_cell_formula_units_Z 8
_cell_length_a 7.793071
_cell_length_b 7.757502
_cell_length_c 7.793071
_cell_measurement_temperature 0.0
_cell_volume 471.023
_cod_data_source_file je5034sup1.cif
_cod_data_source_block Nd0.9_DFT
_cod_original_cell_volume 471.0226
_cod_original_formula_sum 'Nd0.88 Ca0.12 Fe O3'
_cod_database_code 2108698
_refine_date '29- 6-2020'
_refine_method 'generated from Wien2k code'

loop_
_symmetry_equiv_pos_as_xyz
+x,+y,+z

loop_
_atom_site_label
_atom_site_type_symbol
_atom_site_fract_x
_atom_site_fract_y
_atom_site_fract_z
_atom_site_U_iso_or_equiv
Ca001 Ca01 0.23076087 0.24947727 0.21858932 0.05000000
Nd001 Nd01 0.73141233 0.24886476 0.72054407 0.05000000
Nd001 Nd01 0.27976100 0.75026908 0.77142895 0.05000000
Nd001 Nd01 0.77954730 0.75015427 0.26821108 0.05000000
Nd001 Nd01 0.22065532 0.24961942 0.73124894 0.05000000
Nd001 Nd01 0.71926695 0.24984841 0.22911453 0.05000000
Nd001 Nd01 0.26961980 0.75027533 0.28100545 0.05000000
Nd001 Nd01 0.77019461 0.75102253 0.78069214 0.05000000
Fe009 Fe 0.00244883 0.00258731 0.00303878 0.05000000
Fe010 Fe 0.49866578 0.00160872 0.49781034 0.05000000
Fe011 Fe 0.00151686 0.49727682 0.49787643 0.05000000
Fe012 Fe 0.49719527 0.49830135 0.00222658 0.05000000
Fe003 Fe03 0.00172556 0.00308457 0.49736216 0.05000000
Fe003 Fe03 0.49719879 0.00178964 0.00260140 0.05000000
Fe003 Fe03 0.00223500 0.49771249 0.00264053 0.05000000
Fe003 Fe03 0.49896951 0.49841802 0.49826559 0.05000000
O0004 O04 0.05898212 0.25397978 0.46846078 0.05000000
O0004 O04 0.55549965 0.25106752 0.96590279 0.05000000
O0004 O04 0.03066840 0.75046317 0.94566422 0.05000000
O0004 O04 0.53273848 0.74969166 0.44671047 0.05000000
O0004 O04 0.46981554 0.25054658 0.55877161 0.05000000
O0004 O04 0.96829463 0.24947786 0.05534837 0.05000000
O0004 O04 0.44577634 0.74891860 0.03457866 0.05000000
O0004 O04 0.94321558 0.74559414 0.53267402 0.05000000
O0005 O05 0.24916720 0.04065284 0.94857140 0.05000000
O0005 O05 0.75059724 0.04645592 0.45387241 0.05000000
O0005 O05 0.45401867 0.45344332 0.24644652 0.05000000
O0005 O05 0.95481425 0.45417497 0.74698825 0.05000000
O0005 O05 0.24958905 0.95306441 0.54584827 0.05000000
O0005 O05 0.75076020 0.95540358 0.04588595 0.05000000
O0005 O05 0.04189588 0.55104575 0.25269282 0.05000000
O0005 O05 0.54605454 0.54638327 0.75442450 0.05000000
O0006 O06 0.04246568 0.94914317 0.25098450 0.05000000
O0006 O06 0.54645650 0.95397563 0.75128326 0.05000000
O0006 O06 0.25071349 0.54921489 0.54512635 0.05000000
O0006 O06 0.75008134 0.54473374 0.04598582 0.05000000
O0006 O06 0.45349589 0.04656086 0.24970241 0.05000000
O0006 O06 0.95407611 0.04539846 0.74874979 0.05000000
O0006 O06 0.25015496 0.45908902 0.94823074 0.05000000
O0006 O06 0.74949450 0.45121087 0.45443977 0.05000000
